data_1530879
loop_
_publ_author_name
'Tillmanns, E.'
'Baur, W.H.'
'Gebert, W.'

_publ_section_title
;
 Computer Simulation of Crystal Structures applied to the Solution of the
 Superstructure of Cubic Silicon-diphosphate
;
_journal_name_full 'Journal of Solid State Chemistry'
_journal_page_first 69
_journal_page_last 84
_journal_volume 7
_journal_year 1973
_chemical_formula_sum 'O7 P2 Si'
_chemical_name_systematic 'Si (P2 O7)'
_space_group_IT_number 205
_symmetry_space_group_name_Hall '-P 2ac 2ab 3'
_symmetry_space_group_name_H-M 'P a -3'
_cell_angle_alpha 90
_cell_angle_beta 90
_cell_angle_gamma 90
_cell_formula_units_Z 4
_cell_length_a 7.473
_cell_length_b 7.473
_cell_length_c 7.473
_cell_volume 417.335
_citation_journal_id_ASTM JSSCBI
_cod_data_source_file Tillmanns_JSSCBI_1973_12.cif
_cod_data_source_block O7P2Si1
_cod_original_cell_volume 417.3351
_cod_original_formula_sum 'O7 P2 Si1'
_cod_database_code 1530879

loop_
_symmetry_equiv_pos_as_xyz
x,y,z
-x+1/2,-y,z+1/2
x+1/2,-y+1/2,-z
-x,y+1/2,-z+1/2
z,x,y
-z+1/2,-x,y+1/2
z+1/2,-x+1/2,-y
-z,x+1/2,-y+1/2
y,z,x
y+1/2,-z+1/2,-x
-y,z+1/2,-x+1/2
-y+1/2,-z,x+1/2
-x,-y,-z
x-1/2,y,-z-1/2
-x-1/2,y-1/2,z
x,-y-1/2,z-1/2
-z,-x,-y
z-1/2,x,-y-1/2
-z-1/2,x-1/2,y
z,-x-1/2,y-1/2
-y,-z,-x
-y-1/2,z-1/2,x
y,-z-1/2,x-1/2
y-1/2,z,-x-1/2

loop_
_atom_site_label
_atom_site_type_symbol
_atom_site_fract_x
_atom_site_fract_y
_atom_site_fract_z
_atom_site_occupancy
_atom_site_U_iso_or_equiv
O2 O-2 0.441 0.202 0.408 1 0.0
Si1 Si+4 0 0 0 1 0.0
O1 O-2 0.5 0.5 0.5 1 0.0
P1 P+5 0.3833 0.3833 0.3833 1 0.0
